data_7211517
loop_
_publ_author_name
'Mol\<canov, Kre\<simir'
'Koji\'c-Prodi\'c, Biserka'

_publ_section_title
;
 Salts and co-crystals of chloranilic acid with organic bases: is it
 possible to predict a salt formation?
;
_journal_issue 3
_journal_name_full CrystEngComm
_journal_page_first 925
_journal_paper_doi 10.1039/b908492d
_journal_volume 12
_journal_year 2010
_chemical_formula_moiety 'C6 Cl2 O4, 2(C2 H8 N)'
_chemical_formula_sum 'C10 H16 Cl2 N2 O4'
_chemical_formula_weight 299.15
_space_group_IT_number 14
_symmetry_cell_setting monoclinic
_symmetry_space_group_name_Hall '-P 2yn'
_symmetry_space_group_name_H-M 'P 1 21/n 1'
_audit_creation_date 2008-02-29T12:05:50-00:00
_audit_creation_method 'WinGX routine CIF_UPDATE'
_cell_angle_alpha 90
_cell_angle_beta 105.7360(10)
_cell_angle_gamma 90
_cell_formula_units_Z 2
_cell_length_a 8.59030(10)
_cell_length_b 9.11280(10)
_cell_length_c 9.31810(10)
_cell_measurement_reflns_used 4764
_cell_measurement_temperature 293(2)
_cell_measurement_theta_max 76.214
_cell_measurement_theta_min 4.8533
_cell_volume 702.098(14)
_computing_cell_refinement
;
CrysAlis RED, Oxford Diffraction Ltd.,
Version 1.171.32.11 (release 31-10-2007 CrysAlis171 .NET)
(compiled Oct 31 2007,17:16:07)
;
_computing_data_collection
;
CrysAlis CCD, Oxford Diffraction Ltd.,
Version 1.171.32.11 (release 31-10-2007 CrysAlis171 .NET)
(compiled Oct 31 2007,17:16:07)
;
_computing_data_reduction
;
CrysAlis RED, Oxford Diffraction Ltd.,
Version 1.171.32.11 (release 31-10-2007 CrysAlis171 .NET)
(compiled Oct 31 2007,17:16:07)
;
_computing_molecular_graphics 'Ortep-3 for Windows (Farrugia, 1997)'
_computing_publication_material 'WinGX publication routines (Farrugia, 1999)'
_computing_structure_refinement 'SHELXL-97 (Sheldrick, 1997)'
_computing_structure_solution 'SHELXS-97 (Sheldrick, 1997)'
_diffrn_detector_area_resol_mean 10.4323
_diffrn_measured_fraction_theta_full 0.983
_diffrn_measured_fraction_theta_max 0.983
_diffrn_measurement_device_type 'Oxford Xcalibur Nova R'
_diffrn_measurement_method
;
CCD detector
;
_diffrn_radiation_monochromator graphite
_diffrn_radiation_probe x-ray
_diffrn_radiation_source 'Enhance (Cu) X-ray Source'
_diffrn_radiation_type CuK\a
_diffrn_radiation_wavelength 1.54184
_diffrn_reflns_av_R_equivalents 0.0218
_diffrn_reflns_limit_h_max 10
_diffrn_reflns_limit_h_min -10
_diffrn_reflns_limit_k_max 11
_diffrn_reflns_limit_k_min -11
_diffrn_reflns_limit_l_max 11
_diffrn_reflns_limit_l_min -11
_diffrn_reflns_number 7199
_diffrn_reflns_theta_full 76.34
_diffrn_reflns_theta_max 76.34
_diffrn_reflns_theta_min 6.22
_exptl_absorpt_coefficient_mu 4.259
_exptl_absorpt_correction_T_max 0.5500
_exptl_absorpt_correction_T_min 0.2926
_exptl_absorpt_correction_type multi-scan
_exptl_absorpt_process_details
;
CrysAlis RED, Oxford Diffraction Ltd.,
Version 1.171.32.11 (release 31-10-2007 CrysAlis171 .NET)
(compiled Oct 31 2007,17:16:07)
Empirical absorption correction using spherical harmonics,
implemented in SCALE3 ABSPACK scaling algorithm.
;
_exptl_crystal_colour red
_exptl_crystal_density_diffrn 1.415
_exptl_crystal_density_method 'not measured'
_exptl_crystal_description prism
_exptl_crystal_F_000 312
_exptl_crystal_size_max 0.28
_exptl_crystal_size_mid 0.16
_exptl_crystal_size_min 0.14
_refine_diff_density_max 0.259
_refine_diff_density_min -0.465
_refine_ls_extinction_coef 0.031(2)
_refine_ls_extinction_expression Fc^*^=kFc[1+0.001xFc^2^\l^3^/sin(2\q)]^-1/4^
_refine_ls_extinction_method SHELXL
_refine_ls_goodness_of_fit_ref 1.109
_refine_ls_hydrogen_treatment refall
_refine_ls_matrix_type full
_refine_ls_number_parameters 83
_refine_ls_number_reflns 1448
_refine_ls_number_restraints 0
_refine_ls_restrained_S_all 1.109
_refine_ls_R_factor_gt 0.0384
_refine_ls_shift/su_max 0
_refine_ls_structure_factor_coef Fsqd
_refine_ls_weighting_details 'calc w=1/[\s^2^(Fo^2^)+(0.0579P)^2^+0.1919P] where P=(Fo^2^+2Fc^2^)/3'
_refine_ls_weighting_scheme calc
_refine_ls_wR_factor_ref 0.1088
_reflns_number_gt 1335
_reflns_number_total 1448
_reflns_threshold_expression >2sigma(I)
_cod_data_source_file b908492d.txt
_cod_data_source_block (Me2NH2)2CA
_cod_database_code 7211517

loop_
_symmetry_equiv_pos_as_xyz
'x, y, z'
'-x+1/2, y+1/2, -z+1/2'
'-x, -y, -z'
'x-1/2, -y-1/2, z-1/2'

loop_
_atom_site_label
_atom_site_type_symbol
_atom_site_fract_x
_atom_site_fract_y
_atom_site_fract_z
_atom_site_U_iso_or_equiv
_atom_site_adp_type
_atom_site_occupancy
_atom_site_calc_flag
_atom_site_refinement_flags
Cl1 Cl 0.24290(6) 0.28768(7) 0.29357(5) 0.0700(3) Uani 1 d .
O1 O 0.50913(15) 0.52402(14) 0.79233(12) 0.0499(3) Uani 1 d .
C2 C 0.38963(19) 0.41268(17) 0.55761(17) 0.0414(4) Uani 1 d .
C1 C 0.51324(18) 0.51659(17) 0.65880(16) 0.0393(4) Uani 1 d .
N1 N 0.32261(19) 0.36307(19) -0.06322(16) 0.0571(4) Uani 1 d .
H1A H 0.3712 0.4055 -0.1269 0.068 Uiso 1 calc R
H1B H 0.3669 0.4013 0.0278 0.068 Uiso 1 calc R
O2 O 0.30178(17) 0.34155(16) 0.61667(14) 0.0624(4) Uani 1 d .
C3 C 0.38322(19) 0.40611(18) 0.40422(17) 0.0430(4) Uani 1 d .
C4 C 0.3569(3) 0.2049(2) -0.0580(3) 0.0694(6) Uani 1 d .
H4A H 0.4718 0.1896 -0.0266 0.104 Uiso 1 calc R
H4B H 0.3136 0.1633 -0.1553 0.104 Uiso 1 calc R
H4C H 0.3079 0.1586 0.0114 0.104 Uiso 1 calc R
C5 C 0.1494(3) 0.4013(3) -0.1093(3) 0.0756(6) Uani 1 d .
H5A H 0.1376 0.506 -0.1097 0.113 Uiso 1 calc R
H5C H 0.0966 0.359 -0.0406 0.113 Uiso 1 calc R
H5B H 0.1012 0.3637 -0.2075 0.113 Uiso 1 calc R

loop_
_atom_site_aniso_label
_atom_site_aniso_U_11
_atom_site_aniso_U_22
_atom_site_aniso_U_33
_atom_site_aniso_U_23
_atom_site_aniso_U_13
_atom_site_aniso_U_12
Cl1 0.0738(4) 0.0962(5) 0.0447(3) -0.0214(2) 0.0240(2) -0.0408(3)
O1 0.0578(7) 0.0647(7) 0.0314(6) -0.0054(5) 0.0191(5) -0.0129(5)
C2 0.0451(8) 0.0477(8) 0.0353(8) -0.0012(6) 0.0175(6) -0.0029(6)
C1 0.0440(8) 0.0456(8) 0.0309(7) -0.0013(6) 0.0147(6) 0.0011(6)
N1 0.0654(9) 0.0757(10) 0.0347(7) -0.0089(7) 0.0214(6) -0.0301(8)
O2 0.0724(8) 0.0803(9) 0.0416(7) -0.0071(6) 0.0274(6) -0.0315(7)
C3 0.0457(8) 0.0513(8) 0.0339(8) -0.0064(6) 0.0143(6) -0.0078(6)
C4 0.0807(14) 0.0805(14) 0.0543(12) -0.0051(10) 0.0306(10) -0.0166(11)
C5 0.0720(13) 0.1024(17) 0.0574(12) 0.0031(12) 0.0262(10) -0.0088(12)

loop_
_atom_type_symbol
_atom_type_description
_atom_type_scat_dispersion_real
_atom_type_scat_dispersion_imag
_atom_type_scat_source
C C 0.0181 0.0091 'International Tables Vol C Tables 4.2.6.8 and 6.1.1.4'
H H 0 0 'International Tables Vol C Tables 4.2.6.8 and 6.1.1.4'
O O 0.0492 0.0322 'International Tables Vol C Tables 4.2.6.8 and 6.1.1.4'
S S 0.3331 0.5567 'International Tables Vol C Tables 4.2.6.8 and 6.1.1.4'
Cl Cl 0.3639 0.7018 'International Tables Vol C Tables 4.2.6.8 and 6.1.1.4'
N N 0.0311 0.018 'International Tables Vol C Tables 4.2.6.8 and 6.1.1.4'

loop_
_geom_angle_atom_site_label_1
_geom_angle_atom_site_label_2
_geom_angle_atom_site_label_3
_geom_angle
_geom_angle_site_symmetry_1
_geom_angle_site_symmetry_3
O2 C2 C3 124.58(15) . .
O2 C2 C1 117.02(13) . .
C3 C2 C1 118.40(13) . .
O1 C1 C3 125.93(14) . 3_666
O1 C1 C2 116.09(13) . .
C3 C1 C2 117.97(13) 3_666 .
C4 N1 C5 114.78(17) . .
C4 N1 H1A 108.6 . .
C5 N1 H1A 108.6 . .
C4 N1 H1B 108.6 . .
C5 N1 H1B 108.6 . .
H1A N1 H1B 107.5 . .
C1 C3 C2 123.57(14) 3_666 .
C1 C3 Cl1 119.18(11) 3_666 .
C2 C3 Cl1 117.18(12) . .
N1 C4 H4A 109.5 . .
N1 C4 H4B 109.5 . .
H4A C4 H4B 109.5 . .
N1 C4 H4C 109.5 . .
H4A C4 H4C 109.5 . .
H4B C4 H4C 109.5 . .
N1 C5 H5A 109.5 . .
N1 C5 H5C 109.5 . .
H5A C5 H5C 109.5 . .
N1 C5 H5B 109.5 . .
H5A C5 H5B 109.5 . .
H5C C5 H5B 109.5 . .

loop_
_geom_bond_atom_site_label_1
_geom_bond_atom_site_label_2
_geom_bond_distance
_geom_bond_site_symmetry_2
Cl1 C3 1.7340(16) .
O1 C1 1.2561(18) .
C2 O2 1.2320(19) .
C2 C3 1.417(2) .
C2 C1 1.540(2) .
C1 C3 1.384(2) 3_666
N1 C4 1.469(3) .
N1 C5 1.474(3) .
N1 H1A 0.9 .
N1 H1B 0.9 .
C3 C1 1.384(2) 3_666
C4 H4A 0.96 .
C4 H4B 0.96 .
C4 H4C 0.96 .
C5 H5A 0.96 .
C5 H5C 0.96 .
C5 H5B 0.96 .

loop_
_geom_torsion_atom_site_label_1
_geom_torsion_atom_site_label_2
_geom_torsion_atom_site_label_3
_geom_torsion_atom_site_label_4
_geom_torsion
_geom_torsion_site_symmetry_4
O2 C2 C1 O1 -2.7(2) .
C3 C2 C1 O1 176.67(15) .
O2 C2 C1 C3 177.89(16) 3_666
C3 C2 C1 C3 -2.7(2) 3_666
O2 C2 C3 C1 -177.78(17) 3_666
C1 C2 C3 C1 2.8(3) 3_666
O2 C2 C3 Cl1 -0.7(2) .
C1 C2 C3 Cl1 179.88(11) .
